data_7224462
loop_
_publ_author_name
'Jia, Weiguo'
'Zhang, Hui'
'Li, Dan-Dan'
'Yan, Li-Qin'

_publ_section_title
;
 One-Pot Synthesis of Acyloxycarbonyl compounds from ketones using
 Pybox-Copper(II) catalysts
;
_journal_name_full 'RSC Adv.'
_journal_paper_doi 10.1039/C6RA02186G
_journal_year 2016
_chemical_formula_sum 'C17 H15 Cl O3'
_chemical_formula_weight 302.74
_chemical_name_systematic
; 
 ? 
;
_space_group_IT_number 15
_symmetry_cell_setting monoclinic
_symmetry_space_group_name_Hall '-C 2yc'
_symmetry_space_group_name_H-M 'C 1 2/c 1'
_atom_sites_solution_hydrogens geom
_atom_sites_solution_primary direct
_atom_sites_solution_secondary difmap
_audit_creation_method SHELXL-97
_audit_update_record
;
2016-02-24 deposited with the CCDC.
2016-02-29 downloaded from the CCDC.
;
_cell_angle_alpha 90.00
_cell_angle_beta 122.902(2)
_cell_angle_gamma 90.00
_cell_formula_units_Z 8
_cell_length_a 30.178(7)
_cell_length_b 5.9458(13)
_cell_length_c 20.531(4)
_cell_measurement_reflns_used 2938
_cell_measurement_temperature 293(2)
_cell_measurement_theta_max 23.1227
_cell_measurement_theta_min 2.3630
_cell_volume 3093.0(12)
_computing_structure_refinement 'SHELXL-97 (Sheldrick, 1997)'
_computing_structure_solution 'SHELXS-97 (Sheldrick, 1990)'
_diffrn_ambient_temperature 293(2)
_diffrn_measured_fraction_theta_full 0.994
_diffrn_measured_fraction_theta_max 0.994
_diffrn_measurement_device_type 'CCD area detector'
_diffrn_radiation_monochromator graphite
_diffrn_radiation_source 'fine-focus sealed tube'
_diffrn_radiation_type MoK\a
_diffrn_radiation_wavelength 0.71073
_diffrn_reflns_av_R_equivalents 0.0360
_diffrn_reflns_av_sigmaI/netI 0.0348
_diffrn_reflns_limit_h_max 38
_diffrn_reflns_limit_h_min -38
_diffrn_reflns_limit_k_max 7
_diffrn_reflns_limit_k_min -7
_diffrn_reflns_limit_l_max 26
_diffrn_reflns_limit_l_min -26
_diffrn_reflns_number 12724
_diffrn_reflns_theta_full 27.54
_diffrn_reflns_theta_max 27.54
_diffrn_reflns_theta_min 1.61
_exptl_absorpt_coefficient_mu 0.254
_exptl_absorpt_correction_T_max 0.9534
_exptl_absorpt_correction_T_min 0.9510
_exptl_absorpt_correction_type multi-scan
_exptl_absorpt_process_details (SADABS,Sheldrick)
_exptl_crystal_colour white
_exptl_crystal_density_diffrn 1.300
_exptl_crystal_density_method 'not measured'
_exptl_crystal_description block
_exptl_crystal_F_000 1264
_exptl_crystal_size_max 0.20
_exptl_crystal_size_mid 0.19
_exptl_crystal_size_min 0.19
_refine_diff_density_max 0.304
_refine_diff_density_min -0.240
_refine_diff_density_rms 0.034
_refine_ls_extinction_method none
_refine_ls_goodness_of_fit_ref 1.042
_refine_ls_hydrogen_treatment mixed
_refine_ls_matrix_type full
_refine_ls_number_parameters 190
_refine_ls_number_reflns 3546
_refine_ls_number_restraints 178
_refine_ls_restrained_S_all 1.018
_refine_ls_R_factor_all 0.0920
_refine_ls_R_factor_gt 0.0478
_refine_ls_shift/su_max 0.001
_refine_ls_shift/su_mean 0.000
_refine_ls_structure_factor_coef Fsqd
_refine_ls_weighting_details 'calc w=1/[\s^2^(Fo^2^)+(0.0530P)^2^+1.1156P] where P=(Fo^2^+2Fc^2^)/3'
_refine_ls_weighting_scheme calc
_refine_ls_wR_factor_gt 0.1157
_refine_ls_wR_factor_ref 0.1352
_reflns_number_gt 2034
_reflns_number_total 3546
_reflns_threshold_expression >2sigma(I)
_cod_data_source_file c6ra02186g2.cif
_cod_data_source_block added_by_encifer
_cod_original_cell_volume 3093.1(12)
_cod_original_sg_symbol_H-M C2/c
_cod_database_code 7224462

loop_
_symmetry_equiv_pos_as_xyz
'x, y, z'
'-x, y, -z+1/2'
'x+1/2, y+1/2, z'
'-x+1/2, y+1/2, -z+1/2'
'-x, -y, -z'
'x, -y, z-1/2'
'-x+1/2, -y+1/2, -z'
'x+1/2, -y+1/2, z-1/2'

loop_
_atom_site_label
_atom_site_type_symbol
_atom_site_fract_x
_atom_site_fract_y
_atom_site_fract_z
_atom_site_U_iso_or_equiv
_atom_site_adp_type
_atom_site_occupancy
_atom_site_symmetry_multiplicity
_atom_site_calc_flag
_atom_site_refinement_flags
Cl1 Cl 1.17773(3) 0.82850(13) 0.43057(4) 0.0962(3) Uani 1 1 d U
O2 O 0.98686(5) 0.1086(2) 0.35069(8) 0.0575(4) Uani 1 1 d U
O3 O 0.88970(7) 0.2777(3) 0.28836(12) 0.0968(6) Uani 1 1 d U
O1 O 0.99567(7) 0.2658(3) 0.45570(10) 0.0879(6) Uani 1 1 d U
C8 C 0.94651(8) -0.0353(3) 0.34556(12) 0.0561(5) Uani 1 1 d U
H5 H 0.9598 -0.1117 0.3952 0.067 Uiso 1 1 calc R
C4 C 1.04954(7) 0.3969(3) 0.41183(11) 0.0504(5) Uani 1 1 d U
C7 C 1.00822(8) 0.2551(4) 0.40929(13) 0.0568(5) Uani 1 1 d U
C11 C 0.85966(7) 0.0137(3) 0.34147(11) 0.0538(5) Uani 1 1 d U
C1 C 1.12768(8) 0.6619(4) 0.42255(12) 0.0584(5) Uani 1 1 d U
C10 C 0.89779(8) 0.1019(3) 0.32324(13) 0.0599(6) Uani 1 1 d U
C2 C 1.10463(8) 0.7242(4) 0.46203(12) 0.0601(5) Uani 1 1 d U
H1 H 1.1152 0.8546 0.4918 0.072 Uiso 1 1 calc R
C16 C 0.86597(8) -0.1904(3) 0.37809(13) 0.0618(6) Uani 1 1 d U
H12 H 0.8953 -0.2793 0.3925 0.074 Uiso 1 1 calc R
C5 C 1.07256(8) 0.3401(4) 0.37146(12) 0.0584(5) Uani 1 1 d U
H4 H 1.0612 0.2128 0.3401 0.070 Uiso 1 1 calc R
C12 C 0.81540(9) 0.1400(4) 0.32111(13) 0.0659(6) Uani 1 1 d U
H9 H 0.8101 0.2774 0.2963 0.079 Uiso 1 1 calc R
C3 C 1.06560(8) 0.5899(4) 0.45674(12) 0.0570(5) Uani 1 1 d U
H2 H 1.0499 0.6292 0.4836 0.068 Uiso 1 1 calc R
C6 C 1.11241(8) 0.4718(4) 0.37747(13) 0.0643(6) Uani 1 1 d U
H3 H 1.1286 0.4321 0.3514 0.077 Uiso 1 1 calc R
C15 C 0.82899(9) -0.2629(4) 0.39339(14) 0.0697(6) Uani 1 1 d U
H11 H 0.8339 -0.4007 0.4178 0.084 Uiso 1 1 calc R
C14 C 0.78509(9) -0.1366(4) 0.37341(13) 0.0669(6) Uani 1 1 d U
C13 C 0.77895(9) 0.0657(5) 0.33700(14) 0.0754(7) Uani 1 1 d U
H10 H 0.7496 0.1542 0.3228 0.090 Uiso 1 1 calc R
C9 C 0.93425(11) -0.2048(4) 0.28313(15) 0.0766(7) Uani 1 1 d U
H7 H 0.9654 -0.2907 0.2983 0.115 Uiso 1 1 calc R
H6 H 0.9228 -0.1277 0.2354 0.115 Uiso 1 1 calc R
H8 H 0.9068 -0.3039 0.2760 0.115 Uiso 1 1 calc R
C17 C 0.74553(10) -0.2192(6) 0.39137(17) 0.1003(9) Uani 1 1 d U
H14 H 0.7176 -0.1113 0.3733 0.150 Uiso 1 1 calc R
H15 H 0.7627 -0.2383 0.4464 0.150 Uiso 1 1 calc R
H13 H 0.7312 -0.3606 0.3659 0.150 Uiso 1 1 calc R

loop_
_atom_site_aniso_label
_atom_site_aniso_U_11
_atom_site_aniso_U_22
_atom_site_aniso_U_33
_atom_site_aniso_U_23
_atom_site_aniso_U_13
_atom_site_aniso_U_12
Cl1 0.0720(4) 0.1075(6) 0.1130(6) -0.0081(4) 0.0526(4) -0.0344(4)
O2 0.0616(8) 0.0602(9) 0.0587(9) -0.0093(7) 0.0379(7) -0.0164(7)
O3 0.0808(12) 0.0685(11) 0.1391(16) 0.0467(11) 0.0585(12) 0.0056(9)
O1 0.1059(13) 0.0993(13) 0.0990(13) -0.0356(11) 0.0819(12) -0.0403(11)
C8 0.0586(12) 0.0506(11) 0.0596(13) 0.0039(10) 0.0324(11) -0.0085(9)
C4 0.0478(11) 0.0539(12) 0.0523(12) -0.0011(10) 0.0290(10) -0.0018(9)
C7 0.0578(12) 0.0595(13) 0.0621(13) -0.0060(11) 0.0385(11) -0.0064(10)
C11 0.0487(11) 0.0471(11) 0.0550(12) 0.0009(10) 0.0212(9) -0.0055(9)
C1 0.0451(11) 0.0657(14) 0.0596(13) 0.0073(11) 0.0254(10) -0.0052(10)
C10 0.0572(12) 0.0476(12) 0.0661(14) 0.0058(10) 0.0279(11) -0.0084(9)
C2 0.0548(12) 0.0589(13) 0.0566(13) -0.0054(10) 0.0239(11) -0.0082(10)
C16 0.0547(12) 0.0554(12) 0.0741(15) 0.0103(11) 0.0342(12) -0.0013(10)
C5 0.0620(12) 0.0565(12) 0.0674(14) -0.0100(11) 0.0421(12) -0.0071(10)
C12 0.0623(13) 0.0562(13) 0.0695(15) 0.0066(11) 0.0295(12) 0.0041(10)
C3 0.0542(12) 0.0652(13) 0.0535(12) -0.0066(10) 0.0304(10) -0.0026(10)
C6 0.0626(13) 0.0695(14) 0.0754(15) -0.0030(12) 0.0471(12) -0.0035(11)
C15 0.0654(14) 0.0671(14) 0.0756(15) 0.0088(12) 0.0376(13) -0.0105(12)
C14 0.0530(12) 0.0784(16) 0.0661(14) -0.0079(12) 0.0303(11) -0.0139(11)
C13 0.0531(13) 0.0840(17) 0.0817(17) -0.0065(14) 0.0318(13) 0.0030(12)
C9 0.0923(17) 0.0577(14) 0.0836(17) -0.0115(13) 0.0502(15) -0.0178(12)
C17 0.0737(17) 0.132(2) 0.108(2) -0.0082(19) 0.0579(17) -0.0235(17)

loop_
_atom_type_symbol
_atom_type_description
_atom_type_scat_dispersion_real
_atom_type_scat_dispersion_imag
_atom_type_scat_source
C C 0.0033 0.0016 'International Tables Vol C Tables 4.2.6.8 and 6.1.1.4'
H H 0.0000 0.0000 'International Tables Vol C Tables 4.2.6.8 and 6.1.1.4'
O O 0.0106 0.0060 'International Tables Vol C Tables 4.2.6.8 and 6.1.1.4'
Cl Cl 0.1484 0.1585 'International Tables Vol C Tables 4.2.6.8 and 6.1.1.4'

loop_
_geom_angle_atom_site_label_1
_geom_angle_atom_site_label_2
_geom_angle_atom_site_label_3
_geom_angle
C7 O2 C8 115.32(15)
O2 C8 C9 105.40(16)
O2 C8 C10 110.10(16)
C9 C8 C10 110.59(18)
C5 C4 C3 119.59(18)
C5 C4 C7 121.82(18)
C3 C4 C7 118.58(18)
O1 C7 O2 122.91(19)
O1 C7 C4 124.2(2)
O2 C7 C4 112.84(17)
C12 C11 C16 117.68(19)
C12 C11 C10 119.01(19)
C16 C11 C10 123.31(19)
C6 C1 C2 121.82(19)
C6 C1 Cl1 119.31(17)
C2 C1 Cl1 118.87(18)
O3 C10 C11 121.1(2)
O3 C10 C8 119.46(19)
C11 C10 C8 119.35(17)
C1 C2 C3 118.8(2)
C15 C16 C11 120.4(2)
C4 C5 C6 120.3(2)
C13 C12 C11 121.2(2)
C2 C3 C4 120.53(19)
C1 C6 C5 118.92(19)
C14 C15 C16 121.8(2)
C13 C14 C15 117.6(2)
C13 C14 C17 121.8(2)
C15 C14 C17 120.7(2)
C14 C13 C12 121.3(2)

loop_
_geom_bond_atom_site_label_1
_geom_bond_atom_site_label_2
_geom_bond_distance
Cl1 C1 1.738(2)
O2 C7 1.334(2)
O2 C8 1.445(2)
O3 C10 1.215(2)
O1 C7 1.203(2)
C8 C9 1.510(3)
C8 C10 1.518(3)
C4 C5 1.382(3)
C4 C3 1.384(3)
C4 C7 1.483(3)
C11 C12 1.384(3)
C11 C16 1.385(3)
C11 C10 1.486(3)
C1 C6 1.372(3)
C1 C2 1.375(3)
C2 C3 1.377(3)
C16 C15 1.382(3)
C5 C6 1.383(3)
C12 C13 1.379(3)
C15 C14 1.377(3)
C14 C13 1.375(3)
C14 C17 1.510(3)
